data_4501465
loop_
_publ_author_name
'Zhang, Liping'
'Hao, Xiang'
'Sun, Wen-Hua'
'Redshaw, Carl'

_publ_section_title
;
 Synthesis, Characterization, and Ethylene Polymerization Behavior of
 8-(Nitroarylamino)-5,6,7-trihydroquinolylnickel Dichlorides: Influence of
 the Nitro Group and Impurities on Catalytic Activity
;
_journal_issue 10
_journal_name_full 'ACS Catalysis'
_journal_page_first 1213
_journal_paper_doi 10.1021/cs200308b
_journal_volume 1
_journal_year 2011
_chemical_formula_sum 'C20 H23 Cl4 N3 Ni O2'
_chemical_formula_weight 537.90
_chemical_name_systematic
; 
 ? 
;
_space_group_IT_number 2
_symmetry_cell_setting triclinic
_symmetry_space_group_name_Hall '-P 1'
_symmetry_space_group_name_H-M 'P -1'
_atom_sites_solution_hydrogens geom
_atom_sites_solution_primary direct
_atom_sites_solution_secondary difmap
_audit_creation_method SHELXL-97
_cell_angle_alpha 87.26(3)
_cell_angle_beta 78.61(3)
_cell_angle_gamma 82.14(3)
_cell_formula_units_Z 2
_cell_length_a 7.7306(15)
_cell_length_b 10.879(2)
_cell_length_c 13.935(3)
_cell_measurement_reflns_used 3606
_cell_measurement_temperature 173(2)
_cell_measurement_theta_max 27.4827
_cell_measurement_theta_min 1.4911
_cell_volume 1137.8(4)
_computing_cell_refinement 'CrystalClear (Rigaku Inc., 2007)'
_computing_data_collection 'CrystalClear (Rigaku Inc., 2007)'
_computing_data_reduction 'CrystalClear (Rigaku Inc., 2007)'
_computing_molecular_graphics 'XP in Siemens SHELXTL (Sheldrick, 1994)'
_computing_publication_material 'SHELX97 (Sheldrick, 1997)'
_computing_structure_refinement 'SHELXL-97 (Sheldrick, 1997)'
_computing_structure_solution 'SHELXS-97 (Sheldrick, 1990)'
_diffrn_ambient_temperature 173(2)
_diffrn_measured_fraction_theta_full 0.996
_diffrn_measured_fraction_theta_max 0.996
_diffrn_measurement_device_type 'Saturn724+ CCD'
_diffrn_measurement_method '\w scans at fixed \c = 45\%'
_diffrn_radiation_monochromator graphite
_diffrn_radiation_source 'fine-focus sealed tube'
_diffrn_radiation_type MoK\a
_diffrn_radiation_wavelength 0.71073
_diffrn_reflns_av_R_equivalents 0.0381
_diffrn_reflns_av_sigmaI/netI 0.0397
_diffrn_reflns_limit_h_max 10
_diffrn_reflns_limit_h_min -9
_diffrn_reflns_limit_k_max 14
_diffrn_reflns_limit_k_min -13
_diffrn_reflns_limit_l_max 18
_diffrn_reflns_limit_l_min -18
_diffrn_reflns_number 13931
_diffrn_reflns_theta_full 27.48
_diffrn_reflns_theta_max 27.48
_diffrn_reflns_theta_min 1.49
_diffrn_standards_decay_% none
_diffrn_standards_interval_count none
_diffrn_standards_interval_time none
_diffrn_standards_number none
_exptl_absorpt_coefficient_mu 1.345
_exptl_absorpt_correction_T_max 0.6504
_exptl_absorpt_correction_T_min 0.5706
_exptl_absorpt_correction_type numerical
_exptl_crystal_colour yellow
_exptl_crystal_density_diffrn 1.570
_exptl_crystal_density_method 'not measured'
_exptl_crystal_description Prism
_exptl_crystal_F_000 552
_exptl_crystal_size_max 0.47
_exptl_crystal_size_mid 0.41
_exptl_crystal_size_min 0.35
_refine_diff_density_max 0.522
_refine_diff_density_min -0.511
_refine_diff_density_rms 0.117
_refine_ls_extinction_method none
_refine_ls_goodness_of_fit_ref 1.229
_refine_ls_hydrogen_treatment constr
_refine_ls_matrix_type full
_refine_ls_number_parameters 271
_refine_ls_number_reflns 5184
_refine_ls_number_restraints 0
_refine_ls_restrained_S_all 1.229
_refine_ls_R_factor_all 0.0476
_refine_ls_R_factor_gt 0.0443
_refine_ls_shift/su_max 0.000
_refine_ls_shift/su_mean 0.000
_refine_ls_structure_factor_coef Fsqd
_refine_ls_weighting_details 'calc w=1/[\s^2^(Fo^2^)+(0.0528P)^2^+0.6483P] where P=(Fo^2^+2Fc^2^)/3'
_refine_ls_weighting_scheme calc
_refine_ls_wR_factor_gt 0.1223
_refine_ls_wR_factor_ref 0.1246
_reflns_number_gt 4874
_reflns_number_total 5184
_reflns_threshold_expression >2sigma(I)
_cod_data_source_file cs200308b_si_001.cif
_cod_data_source_block Ni1
_cod_depositor_comments
;
The following automatic conversions were performed:

'_symmetry_cell_setting' value 'Triclinic' changed to 'triclinic'
according to /home/saulius/struct/CIF-dictionaries/cif_core.dic
dictionary named 'cif_core.dic' version 2.4.1 from
2010-06-29.

'_exptl_absorpt_correction_type' value 'Numerical'
changed to 'numerical' according to
/home/saulius/struct/CIF-dictionaries/cif_core.dic dictionary named
'cif_core.dic' version 2.4.1 from
2010-06-29.

'_refine_ls_hydrogen_treatment' value 'CONSTR' changed
to 'constr' according to
/home/saulius/struct/CIF-dictionaries/cif_core.dic dictionary named
'cif_core.dic' version 2.4.1 from 2010-06-29.

Automatic conversion script
Id: cif_fix_values 1715 2011-07-08 13:25:40Z adriana 
;
_cod_original_sg_symbol_H-M P-1
_cod_database_code 4501465

loop_
_symmetry_equiv_pos_as_xyz
'x, y, z'
'-x, -y, -z'

loop_
_atom_site_label
_atom_site_type_symbol
_atom_site_fract_x
_atom_site_fract_y
_atom_site_fract_z
_atom_site_U_iso_or_equiv
_atom_site_adp_type
_atom_site_occupancy
_atom_site_symmetry_multiplicity
_atom_site_calc_flag
_atom_site_refinement_flags
Ni1 Ni 0.51596(4) 0.12123(3) 0.07114(2) 0.02064(12) Uani 1 1 d .
Cl2 Cl 0.45908(9) -0.08591(6) 0.09796(5) 0.02563(16) Uani 1 1 d .
Cl1 Cl 0.23694(9) 0.22683(6) 0.11823(5) 0.02645(16) Uani 1 1 d .
O1 O 0.8065(3) -0.3688(2) 0.43584(18) 0.0466(6) Uani 1 1 d .
O2 O 0.5284(3) -0.3227(2) 0.49909(17) 0.0413(6) Uani 1 1 d .
N2 N 0.6286(3) 0.1226(2) 0.19618(16) 0.0216(5) Uani 1 1 d .
N1 N 0.6370(3) 0.2781(2) 0.04565(16) 0.0227(5) Uani 1 1 d .
N3 N 0.6649(4) -0.2996(2) 0.44386(18) 0.0323(6) Uani 1 1 d .
C19 C 0.9634(5) -0.1284(4) 0.0855(3) 0.0469(9) Uani 1 1 d .
H19A H 1.0680 -0.1174 0.0347 0.070 Uiso 1 1 calc R
H19B H 0.8552 -0.1039 0.0589 0.070 Uiso 1 1 calc R
H19C H 0.9688 -0.2157 0.1070 0.070 Uiso 1 1 calc R
C16 C 0.3303(4) 0.0978(3) 0.3485(2) 0.0312(6) Uani 1 1 d .
H16A H 0.3009 0.1162 0.2829 0.037 Uiso 1 1 calc R
H16B H 0.3589 0.1755 0.3723 0.037 Uiso 1 1 calc R
C14 C 0.8068(4) -0.1666(3) 0.3139(2) 0.0276(6) Uani 1 1 d .
H14A H 0.9118 -0.2247 0.3079 0.033 Uiso 1 1 calc R
C18 C 0.9607(4) -0.0477(3) 0.1724(2) 0.0311(6) Uani 1 1 d .
H18A H 1.0710 -0.0716 0.1985 0.037 Uiso 1 1 calc R
H18B H 0.9573 0.0403 0.1504 0.037 Uiso 1 1 calc R
C2 C 0.7159(4) 0.4638(3) -0.0394(2) 0.0285(6) Uani 1 1 d .
H2A H 0.7230 0.5138 -0.0975 0.034 Uiso 1 1 calc R
C13 C 0.6588(4) -0.1853(3) 0.3836(2) 0.0267(6) Uani 1 1 d .
C6 C 0.8331(4) 0.4603(3) 0.2126(2) 0.0322(7) Uani 1 1 d .
H6A H 0.7995 0.5504 0.2234 0.039 Uiso 1 1 calc R
H6B H 0.9647 0.4433 0.1996 0.039 Uiso 1 1 calc R
C4 C 0.7664(4) 0.4259(3) 0.1245(2) 0.0246(6) Uani 1 1 d .
C8 C 0.7842(4) 0.2497(3) 0.2864(2) 0.0277(6) Uani 1 1 d .
H8A H 0.9130 0.2192 0.2702 0.033 Uiso 1 1 calc R
H8B H 0.7323 0.2055 0.3468 0.033 Uiso 1 1 calc R
C3 C 0.7740(4) 0.5016(3) 0.0400(2) 0.0282(6) Uani 1 1 d .
H3A H 0.8193 0.5788 0.0376 0.034 Uiso 1 1 calc R
C10 C 0.6434(4) 0.0208(2) 0.26492(19) 0.0227(5) Uani 1 1 d .
C12 C 0.5041(4) -0.1022(3) 0.3978(2) 0.0263(6) Uani 1 1 d .
H12A H 0.4061 -0.1170 0.4480 0.032 Uiso 1 1 calc R
C9 C 0.6978(4) 0.2219(2) 0.20463(19) 0.0225(5) Uani 1 1 d .
C7 C 0.7588(4) 0.3890(3) 0.3049(2) 0.0306(6) Uani 1 1 d .
H7A H 0.6305 0.4185 0.3260 0.037 Uiso 1 1 calc R
H7B H 0.8202 0.4049 0.3582 0.037 Uiso 1 1 calc R
C17 C 0.1659(4) 0.0606(3) 0.4170(2) 0.0391(8) Uani 1 1 d .
H17A H 0.0671 0.1279 0.4190 0.059 Uiso 1 1 calc R
H17B H 0.1914 0.0448 0.4830 0.059 Uiso 1 1 calc R
H17C H 0.1333 -0.0147 0.3933 0.059 Uiso 1 1 calc R
C15 C 0.8014(4) -0.0619(3) 0.2523(2) 0.0250(6) Uani 1 1 d .
C1 C 0.6464(4) 0.3516(3) -0.0339(2) 0.0255(6) Uani 1 1 d .
H1A H 0.6044 0.3266 -0.0887 0.031 Uiso 1 1 calc R
C5 C 0.6977(3) 0.3138(2) 0.1231(2) 0.0223(5) Uani 1 1 d .
C11 C 0.4940(4) 0.0034(3) 0.33787(19) 0.0239(5) Uani 1 1 d .
Cl4 Cl 0.24130(13) 0.42816(8) 0.31240(7) 0.0471(2) Uani 1 1 d .
Cl3 Cl 0.30743(15) 0.68488(9) 0.30203(7) 0.0539(3) Uani 1 1 d .
C20 C 0.2470(5) 0.5588(3) 0.3807(2) 0.0387(7) Uani 1 1 d .
H20A H 0.3341 0.5382 0.4243 0.046 Uiso 1 1 calc R
H20B H 0.1284 0.5825 0.4221 0.046 Uiso 1 1 calc R

loop_
_atom_site_aniso_label
_atom_site_aniso_U_11
_atom_site_aniso_U_22
_atom_site_aniso_U_33
_atom_site_aniso_U_23
_atom_site_aniso_U_13
_atom_site_aniso_U_12
Ni1 0.0240(2) 0.01843(19) 0.01943(19) 0.00158(13) -0.00279(13) -0.00522(14)
Cl2 0.0358(4) 0.0214(3) 0.0204(3) 0.0019(2) -0.0042(3) -0.0091(3)
Cl1 0.0260(3) 0.0230(3) 0.0286(3) 0.0012(2) -0.0018(3) -0.0028(3)
O1 0.0525(15) 0.0337(13) 0.0447(14) 0.0149(10) 0.0001(11) 0.0065(11)
O2 0.0451(14) 0.0429(13) 0.0356(12) 0.0186(10) -0.0066(10) -0.0129(11)
N2 0.0243(11) 0.0205(11) 0.0192(11) 0.0019(8) -0.0012(9) -0.0053(9)
N1 0.0238(11) 0.0212(11) 0.0227(11) 0.0005(9) -0.0024(9) -0.0050(9)
N3 0.0450(16) 0.0273(13) 0.0258(12) 0.0054(10) -0.0083(11) -0.0097(12)
C19 0.0386(19) 0.060(2) 0.0374(18) -0.0113(16) 0.0046(15) -0.0041(17)
C16 0.0298(15) 0.0314(15) 0.0290(15) 0.0049(12) -0.0010(12) -0.0007(12)
C14 0.0304(15) 0.0264(14) 0.0260(14) 0.0028(11) -0.0052(11) -0.0047(12)
C18 0.0264(15) 0.0344(16) 0.0299(15) 0.0054(12) -0.0006(12) -0.0043(12)
C2 0.0295(15) 0.0246(14) 0.0294(15) 0.0069(11) -0.0018(12) -0.0044(12)
C13 0.0370(16) 0.0232(13) 0.0215(13) 0.0058(10) -0.0083(11) -0.0086(12)
C6 0.0352(16) 0.0276(15) 0.0374(17) -0.0008(12) -0.0094(13) -0.0130(13)
C4 0.0210(13) 0.0230(13) 0.0289(14) -0.0004(11) -0.0022(11) -0.0035(10)
C8 0.0296(15) 0.0294(14) 0.0256(14) 0.0002(11) -0.0069(11) -0.0074(12)
C3 0.0272(14) 0.0222(13) 0.0351(15) 0.0038(11) -0.0032(12) -0.0083(11)
C10 0.0261(14) 0.0219(13) 0.0215(12) 0.0016(10) -0.0060(10) -0.0072(11)
C12 0.0293(15) 0.0292(14) 0.0204(13) 0.0020(11) -0.0018(11) -0.0095(12)
C9 0.0219(13) 0.0242(13) 0.0202(12) -0.0003(10) -0.0003(10) -0.0040(11)
C7 0.0347(16) 0.0313(15) 0.0272(14) -0.0028(12) -0.0039(12) -0.0112(13)
C17 0.0297(16) 0.0464(19) 0.0364(17) 0.0054(14) 0.0026(13) -0.0026(14)
C15 0.0270(14) 0.0249(13) 0.0236(13) 0.0027(10) -0.0046(11) -0.0065(11)
C1 0.0275(14) 0.0249(14) 0.0229(13) 0.0058(10) -0.0022(11) -0.0056(11)
C5 0.0208(13) 0.0203(12) 0.0251(13) 0.0014(10) -0.0019(10) -0.0040(10)
C11 0.0277(14) 0.0259(13) 0.0183(12) 0.0007(10) -0.0026(10) -0.0073(11)
Cl4 0.0598(6) 0.0335(4) 0.0574(5) 0.0049(4) -0.0316(5) -0.0119(4)
Cl3 0.0839(7) 0.0386(5) 0.0468(5) 0.0111(4) -0.0237(5) -0.0227(5)
C20 0.048(2) 0.0321(16) 0.0374(17) 0.0056(13) -0.0112(15) -0.0081(15)

loop_
_atom_type_symbol
_atom_type_description
_atom_type_scat_dispersion_real
_atom_type_scat_dispersion_imag
_atom_type_scat_source
C C 0.0033 0.0016 'International Tables Vol C Tables 4.2.6.8 and 6.1.1.4'
H H 0.0000 0.0000 'International Tables Vol C Tables 4.2.6.8 and 6.1.1.4'
Cl Cl 0.1484 0.1585 'International Tables Vol C Tables 4.2.6.8 and 6.1.1.4'
N N 0.0061 0.0033 'International Tables Vol C Tables 4.2.6.8 and 6.1.1.4'
Ni Ni 0.3393 1.1124 'International Tables Vol C Tables 4.2.6.8 and 6.1.1.4'
O O 0.0106 0.0060 'International Tables Vol C Tables 4.2.6.8 and 6.1.1.4'

loop_
_geom_angle_atom_site_label_1
_geom_angle_atom_site_label_2
_geom_angle_atom_site_label_3
_geom_angle
_geom_angle_site_symmetry_1
_geom_angle_site_symmetry_3
N1 Ni1 N2 78.84(9) . .
N1 Ni1 Cl1 94.18(7) . .
N2 Ni1 Cl1 103.47(7) . .
N1 Ni1 Cl2 163.92(7) . .
N2 Ni1 Cl2 93.57(7) . .
Cl1 Ni1 Cl2 101.42(4) . .
N1 Ni1 Cl2 93.29(7) . 2_655
N2 Ni1 Cl2 151.26(7) . 2_655
Cl1 Ni1 Cl2 104.65(4) . 2_655
Cl2 Ni1 Cl2 86.61(4) . 2_655
N1 Ni1 Ni1 134.20(7) . 2_655
N2 Ni1 Ni1 130.35(7) . 2_655
Cl1 Ni1 Ni1 108.06(3) . 2_655
Cl2 Ni1 Ni1 43.52(2) . 2_655
Cl2 Ni1 Ni1 43.09(3) 2_655 2_655
Ni1 Cl2 Ni1 93.39(4) . 2_655
C9 N2 C10 120.4(2) . .
C9 N2 Ni1 114.25(18) . .
C10 N2 Ni1 125.14(17) . .
C1 N1 C5 118.7(2) . .
C1 N1 Ni1 126.87(19) . .
C5 N1 Ni1 114.10(17) . .
O2 N3 O1 122.9(3) . .
O2 N3 C13 118.7(3) . .
O1 N3 C13 118.5(3) . .
C18 C19 H19A 109.5 . .
C18 C19 H19B 109.5 . .
H19A C19 H19B 109.5 . .
C18 C19 H19C 109.5 . .
H19A C19 H19C 109.5 . .
H19B C19 H19C 109.5 . .
C11 C16 C17 115.7(3) . .
C11 C16 H16A 108.3 . .
C17 C16 H16A 108.3 . .
C11 C16 H16B 108.3 . .
C17 C16 H16B 108.3 . .
H16A C16 H16B 107.4 . .
C13 C14 C15 119.5(3) . .
C13 C14 H14A 120.3 . .
C15 C14 H14A 120.3 . .
C15 C18 C19 111.2(3) . .
C15 C18 H18A 109.4 . .
C19 C18 H18A 109.4 . .
C15 C18 H18B 109.4 . .
C19 C18 H18B 109.4 . .
H18A C18 H18B 108.0 . .
C3 C2 C1 119.4(3) . .
C3 C2 H2A 120.3 . .
C1 C2 H2A 120.3 . .
C14 C13 C12 122.9(3) . .
C14 C13 N3 118.3(3) . .
C12 C13 N3 118.8(3) . .
C4 C6 C7 112.6(2) . .
C4 C6 H6A 109.1 . .
C7 C6 H6A 109.1 . .
C4 C6 H6B 109.1 . .
C7 C6 H6B 109.1 . .
H6A C6 H6B 107.8 . .
C5 C4 C3 117.1(3) . .
C5 C4 C6 120.6(3) . .
C3 C4 C6 122.3(3) . .
C9 C8 C7 111.2(2) . .
C9 C8 H8A 109.4 . .
C7 C8 H8A 109.4 . .
C9 C8 H8B 109.4 . .
C7 C8 H8B 109.4 . .
H8A C8 H8B 108.0 . .
C2 C3 C4 119.8(3) . .
C2 C3 H3A 120.1 . .
C4 C3 H3A 120.1 . .
C15 C10 C11 122.7(2) . .
C15 C10 N2 118.6(2) . .
C11 C10 N2 118.5(2) . .
C13 C12 C11 119.2(3) . .
C13 C12 H12A 120.4 . .
C11 C12 H12A 120.4 . .
N2 C9 C5 116.4(2) . .
N2 C9 C8 126.2(2) . .
C5 C9 C8 117.4(2) . .
C6 C7 C8 110.7(2) . .
C6 C7 H7A 109.5 . .
C8 C7 H7A 109.5 . .
C6 C7 H7B 109.5 . .
C8 C7 H7B 109.5 . .
H7A C7 H7B 108.1 . .
C16 C17 H17A 109.5 . .
C16 C17 H17B 109.5 . .
H17A C17 H17B 109.5 . .
C16 C17 H17C 109.5 . .
H17A C17 H17C 109.5 . .
H17B C17 H17C 109.5 . .
C14 C15 C10 117.8(3) . .
C14 C15 C18 118.5(3) . .
C10 C15 C18 123.6(2) . .
N1 C1 C2 122.0(3) . .
N1 C1 H1A 119.0 . .
C2 C1 H1A 119.0 . .
N1 C5 C4 123.0(2) . .
N1 C5 C9 115.2(2) . .
C4 C5 C9 121.7(2) . .
C12 C11 C10 118.0(3) . .
C12 C11 C16 122.4(2) . .
C10 C11 C16 119.7(2) . .
Cl4 C20 Cl3 110.53(19) . .
Cl4 C20 H20A 109.5 . .
Cl3 C20 H20A 109.5 . .
Cl4 C20 H20B 109.5 . .
Cl3 C20 H20B 109.5 . .
H20A C20 H20B 108.1 . .

loop_
_geom_bond_atom_site_label_1
_geom_bond_atom_site_label_2
_geom_bond_distance
_geom_bond_site_symmetry_2
Ni1 N1 2.040(2) .
Ni1 N2 2.097(2) .
Ni1 Cl1 2.2887(11) .
Ni1 Cl2 2.3530(9) .
Ni1 Cl2 2.3716(9) 2_655
Ni1 Ni1 3.4381(11) 2_655
Cl2 Ni1 2.3716(9) 2_655
O1 N3 1.229(4) .
O2 N3 1.226(3) .
N2 C9 1.290(3) .
N2 C10 1.436(3) .
N1 C1 1.331(3) .
N1 C5 1.351(4) .
N3 C13 1.468(4) .
C19 C18 1.524(5) .
C19 H19A 0.9800 .
C19 H19B 0.9800 .
C19 H19C 0.9800 .
C16 C11 1.504(4) .
C16 C17 1.522(4) .
C16 H16A 0.9900 .
C16 H16B 0.9900 .
C14 C13 1.378(4) .
C14 C15 1.394(4) .
C14 H14A 0.9500 .
C18 C15 1.509(4) .
C18 H18A 0.9900 .
C18 H18B 0.9900 .
C2 C3 1.373(4) .
C2 C1 1.393(4) .
C2 H2A 0.9500 .
C13 C12 1.384(4) .
C6 C4 1.503(4) .
C6 C7 1.524(4) .
C6 H6A 0.9900 .
C6 H6B 0.9900 .
C4 C5 1.398(4) .
C4 C3 1.400(4) .
C8 C9 1.492(4) .
C8 C7 1.529(4) .
C8 H8A 0.9900 .
C8 H8B 0.9900 .
C3 H3A 0.9500 .
C10 C15 1.401(4) .
C10 C11 1.408(4) .
C12 C11 1.390(4) .
C12 H12A 0.9500 .
C9 C5 1.477(4) .
C7 H7A 0.9900 .
C7 H7B 0.9900 .
C17 H17A 0.9800 .
C17 H17B 0.9800 .
C17 H17C 0.9800 .
C1 H1A 0.9500 .
Cl4 C20 1.758(3) .
Cl3 C20 1.770(3) .
C20 H20A 0.9900 .
C20 H20B 0.9900 .
